data_7064066
loop_
_publ_author_name
'Chao, Yu-Chieh'
'Hung, Yu-Hsuan'
'Su, Yu-Chia'
'Ko, Bao-Tsan'
'Cheng, Ban-Jing'
'Hu, Ching-Han'
'Ting, Chien-Ling'
'Liu, Guan-Lin'
'Dehury, Budheswar'
'Huang, Jui-Hsien'
'Datta, Amitabha'

_publ_section_title
;
 Synthesis, structure and DFT calculation of bi- and tridentate ketiminate
 ligand-assisted aluminum complexes: potential catalyst for styrene
 oxide--CO2 cycloaddition reaction
;
_journal_issue 44
_journal_name_full 'New Journal of Chemistry'
_journal_page_first 19269
_journal_page_last 19280
_journal_paper_doi 10.1039/D5NJ03282B
_journal_volume 49
_journal_year 2025
_chemical_formula_moiety 'C31 H38 Al N O3'
_chemical_formula_sum 'C31 H38 Al N O3'
_chemical_formula_weight 499.60
_space_group_crystal_system monoclinic
_space_group_IT_number 14
_space_group_name_Hall '-P 2yn'
_space_group_name_H-M_alt 'P 1 21/n 1'
_atom_sites_solution_hydrogens geom
_audit_creation_date 2023-04-09
_audit_creation_method
;
Olex2 1.2-ac3
(compiled 2017.08.10 svn.r3458 for OlexSys, GUI svn.r5381)
;
_audit_update_record
;
2023-04-09 deposited with the CCDC.	2025-09-30 downloaded from the CCDC.
;
_cell_angle_alpha 90
_cell_angle_beta 103.9340(10)
_cell_angle_gamma 90
_cell_formula_units_Z 4
_cell_length_a 10.0565(3)
_cell_length_b 17.3648(5)
_cell_length_c 16.3601(6)
_cell_measurement_reflns_used 9654
_cell_measurement_temperature 150(2)
_cell_measurement_theta_max 26.40
_cell_measurement_theta_min 3.66
_cell_volume 2772.88(15)
_computing_cell_refinement 'Bruker SAINT'
_computing_data_collection 'Bruker APEX2'
_computing_data_reduction 'Bruker SAINT'
_computing_molecular_graphics 'Olex2 (Dolomanov et al., 2009)'
_computing_publication_material 'Olex2 (Dolomanov et al., 2009)'
_computing_structure_refinement 'ShelXL (Sheldrick, 2015)'
_computing_structure_solution 'SHELXS-97 (Sheldrick 2008)'
_diffrn_ambient_temperature 150.0
_diffrn_detector_area_resol_mean 8.3333
_diffrn_measured_fraction_theta_full 0.992
_diffrn_measured_fraction_theta_max 0.992
_diffrn_measurement_device_type 'Bruker APEX-II CCD'
_diffrn_measurement_method '\f and \w scans'
_diffrn_radiation_type MoK\a
_diffrn_radiation_wavelength 0.71073
_diffrn_reflns_av_R_equivalents 0.0412
_diffrn_reflns_av_unetI/netI 0.0208
_diffrn_reflns_Laue_measured_fraction_full 0.992
_diffrn_reflns_Laue_measured_fraction_max 0.992
_diffrn_reflns_limit_h_max 11
_diffrn_reflns_limit_h_min -11
_diffrn_reflns_limit_k_max 20
_diffrn_reflns_limit_k_min -20
_diffrn_reflns_limit_l_max 19
_diffrn_reflns_limit_l_min -19
_diffrn_reflns_number 40609
_diffrn_reflns_point_group_measured_fraction_full 0.992
_diffrn_reflns_point_group_measured_fraction_max 0.992
_diffrn_reflns_theta_full 24.999
_diffrn_reflns_theta_max 24.999
_diffrn_reflns_theta_min 3.120
_exptl_absorpt_coefficient_mu 0.105
_exptl_absorpt_correction_T_max 0.975
_exptl_absorpt_correction_T_min 0.967
_exptl_absorpt_correction_type multi-scan
_exptl_absorpt_process_details
;
 SADABS 2016/2: Krause, L., Herbst-Irmer, R., Sheldrick G.M. & Stalke D.,
 J. Appl. Cryst. 48 (2015) 3-10
;
_exptl_crystal_density_diffrn 1.197
_exptl_crystal_density_method 'not measured'
_exptl_crystal_description block
_exptl_crystal_F_000 1072
_exptl_crystal_size_max 0.46
_exptl_crystal_size_mid 0.27
_exptl_crystal_size_min 0.24
_refine_diff_density_max 0.385
_refine_diff_density_min -0.269
_refine_diff_density_rms 0.035
_refine_ls_extinction_method none
_refine_ls_goodness_of_fit_ref 1.047
_refine_ls_hydrogen_treatment constr
_refine_ls_matrix_type full
_refine_ls_number_parameters 333
_refine_ls_number_reflns 4838
_refine_ls_number_restraints 0
_refine_ls_restrained_S_all 1.047
_refine_ls_R_factor_all 0.0394
_refine_ls_R_factor_gt 0.0346
_refine_ls_shift/su_max 0.001
_refine_ls_shift/su_mean 0.000
_refine_ls_structure_factor_coef Fsqd
_refine_ls_weighting_details 'w=1/[\s^2^(Fo^2^)+(0.0448P)^2^+1.2149P] where P=(Fo^2^+2Fc^2^)/3'
_refine_ls_weighting_scheme calc
_refine_ls_wR_factor_gt 0.0913
_refine_ls_wR_factor_ref 0.0951
_reflns_Friedel_coverage 0.000
_reflns_number_gt 4337
_reflns_number_total 4838
_reflns_threshold_expression 'I > 2\s(I)'
_cod_data_source_file d5nj03282b2.cif
_cod_data_source_block by913
_cod_depositor_comments 'Adding full bibliography for 7064063--7064068.cif.'
_cod_database_code 7064066
_shelx_shelxl_version_number 2018/3
_shelx_space_group_comment
;
The symmetry employed for this shelxl refinement is uniquely defined
by the following loop, which should always be used as a source of
symmetry information in preference to the above space-group names.
They are only intended as comments.
;
_shelx_estimated_absorpt_t_max 0.975
_shelx_estimated_absorpt_t_min 0.953
_olex2_refinement_description
;
1. Fixed Uiso
 At 1.2 times of:
  All C(H) groups
 At 1.5 times of:
  All C(H,H,H) groups
2.a Ternary CH refined with riding coordinates:
 C2(H2), C11(H11)
2.b Aromatic/amide H refined with riding coordinates:
 C7(H7), C8(H8), C9(H9), C13(H13), C14(H14), C15(H15), C17(H17), C18(H18),
 C19(H19), C23(H23), C24(H24), C27(H27)
2.c Idealised Me refined as rotating group:
 C1(H1A,H1B,H1C), C10(H10A,H10B,H10C), C16(H16A,H16B,H16C), C26(H26A,H26B,
 H26C), C28(H28A,H28B,H28C), C29(H29A,H29B,H29C), C30(H30A,H30B,H30C), C31(H31A,
 H31B,H31C)
;
_olex2_submission_special_instructions 'No special instructions were received'

loop_
_space_group_symop_operation_xyz
'x, y, z'
'-x+1/2, y+1/2, -z+1/2'
'-x, -y, -z'
'x-1/2, -y-1/2, z-1/2'

loop_
_atom_site_label
_atom_site_type_symbol
_atom_site_fract_x
_atom_site_fract_y
_atom_site_fract_z
_atom_site_U_iso_or_equiv
_atom_site_adp_type
_atom_site_occupancy
_atom_site_site_symmetry_order
_atom_site_calc_flag
_atom_site_refinement_flags_posn
_atom_site_refinement_flags_adp
_atom_site_refinement_flags_occupancy
_atom_site_disorder_assembly
_atom_site_disorder_group
Al1 Al 0.65220(4) 0.30291(2) 0.38014(2) 0.01923(12) Uani 1 1 d . . . . .
O1 O 0.78392(9) 0.27987(6) 0.33438(6) 0.0250(2) Uani 1 1 d . . . . .
O2 O 0.52926(9) 0.36000(5) 0.30872(6) 0.0232(2) Uani 1 1 d . . . . .
O3 O 0.61866(10) 0.33006(6) 0.59206(6) 0.0311(2) Uani 1 1 d . . . . .
N1 N 0.71013(11) 0.38286(6) 0.46093(7) 0.0208(2) Uani 1 1 d . . . . .
C1 C 0.87825(19) 0.41437(11) 0.15930(11) 0.0463(4) Uani 1 1 d . . . . .
H1A H 0.970320 0.430986 0.156806 0.069 Uiso 1 1 calc GR . . . .
H1B H 0.810563 0.451302 0.128782 0.069 Uiso 1 1 calc GR . . . .
H1C H 0.859511 0.363380 0.133409 0.069 Uiso 1 1 calc GR . . . .
C2 C 0.86942(15) 0.41033(9) 0.25172(10) 0.0336(3) Uani 1 1 d . . . . .
H2 H 0.774021 0.394925 0.252742 0.040 Uiso 1 1 calc R . . . .
C3 C 0.96736(14) 0.35087(8) 0.30097(9) 0.0260(3) Uani 1 1 d . . . . .
C4 C 0.92004(13) 0.28873(8) 0.34087(8) 0.0215(3) Uani 1 1 d . . . . .
C5 C 0.50244(13) 0.43346(7) 0.31340(8) 0.0209(3) Uani 1 1 d . . . . .
C6 C 0.39449(13) 0.46309(8) 0.24142(8) 0.0225(3) Uani 1 1 d . . . . .
C7 C 0.36270(15) 0.42200(8) 0.16631(9) 0.0294(3) Uani 1 1 d . . . . .
H7 H 0.410032 0.375495 0.161548 0.035 Uiso 1 1 calc R . . . .
C8 C 0.26230(16) 0.44835(9) 0.09814(10) 0.0367(4) Uani 1 1 d . . . . .
H8 H 0.242160 0.420215 0.046830 0.044 Uiso 1 1 calc R . . . .
C9 C 0.19155(16) 0.51553(10) 0.10486(10) 0.0370(4) Uani 1 1 d . . . . .
H9 H 0.122640 0.533414 0.058310 0.044 Uiso 1 1 calc R . . . .
C10 C 1.06085(17) 0.12915(10) 0.50014(10) 0.0380(4) Uani 1 1 d . . . . .
H10A H 1.132252 0.105226 0.477115 0.057 Uiso 1 1 calc GR . . . .
H10B H 1.015748 0.089611 0.526673 0.057 Uiso 1 1 calc GR . . . .
H10C H 1.102306 0.167840 0.542199 0.057 Uiso 1 1 calc GR . . . .
C11 C 0.95547(14) 0.16769(8) 0.42928(9) 0.0283(3) Uani 1 1 d . . . . .
H11 H 0.882169 0.189026 0.454634 0.034 Uiso 1 1 calc R . . . .
C12 C 1.01156(14) 0.23428(8) 0.38778(8) 0.0232(3) Uani 1 1 d . . . . .
C13 C 1.10809(15) 0.35782(9) 0.30886(10) 0.0304(3) Uani 1 1 d . . . . .
H13 H 1.141737 0.399684 0.282304 0.036 Uiso 1 1 calc R . . . .
C14 C 1.19944(14) 0.30526(9) 0.35436(9) 0.0299(3) Uani 1 1 d . . . . .
H14 H 1.294918 0.310958 0.358961 0.036 Uiso 1 1 calc R . . . .
C15 C 1.15106(14) 0.24398(8) 0.39338(9) 0.0273(3) Uani 1 1 d . . . . .
H15 H 1.214375 0.207876 0.424574 0.033 Uiso 1 1 calc R . . . .
C16 C 0.8974(2) 0.48969(10) 0.29225(12) 0.0517(5) Uani 1 1 d . . . . .
H16A H 0.895688 0.486365 0.351791 0.078 Uiso 1 1 calc GR . . . .
H16B H 0.826840 0.525886 0.263357 0.078 Uiso 1 1 calc GR . . . .
H16C H 0.987602 0.507782 0.287648 0.078 Uiso 1 1 calc GR . . . .
C17 C 0.22137(15) 0.55641(9) 0.17929(10) 0.0344(4) Uani 1 1 d . . . . .
H17 H 0.172388 0.602312 0.184038 0.041 Uiso 1 1 calc R . . . .
C18 C 0.32249(15) 0.53087(8) 0.24725(9) 0.0285(3) Uani 1 1 d . . . . .
H18 H 0.342948 0.559660 0.298129 0.034 Uiso 1 1 calc R . . . .
C19 C 0.56711(14) 0.47938(8) 0.37923(9) 0.0250(3) Uani 1 1 d . . . . .
H19 H 0.543500 0.532451 0.376021 0.030 Uiso 1 1 calc R . . . .
C20 C 0.66649(13) 0.45455(8) 0.45197(8) 0.0226(3) Uani 1 1 d . . . . .
C21 C 0.80723(14) 0.35839(7) 0.53682(8) 0.0218(3) Uani 1 1 d . . . . .
C22 C 0.75762(14) 0.32654(8) 0.60199(9) 0.0245(3) Uani 1 1 d . . . . .
C23 C 0.84922(16) 0.29467(8) 0.67068(9) 0.0300(3) Uani 1 1 d . . . . .
H23 H 0.816992 0.272403 0.715347 0.036 Uiso 1 1 calc R . . . .
C24 C 0.98835(15) 0.29547(8) 0.67383(9) 0.0293(3) Uani 1 1 d . . . . .
H24 H 1.050284 0.273603 0.721308 0.035 Uiso 1 1 calc R . . . .
C25 C 1.03992(14) 0.32701(8) 0.61019(9) 0.0253(3) Uani 1 1 d . . . . .
C26 C 1.19133(15) 0.32635(10) 0.61527(10) 0.0336(3) Uani 1 1 d . . . . .
H26A H 1.229850 0.377304 0.632607 0.050 Uiso 1 1 calc GR . . . .
H26B H 1.206710 0.313514 0.559945 0.050 Uiso 1 1 calc GR . . . .
H26C H 1.236037 0.287809 0.656580 0.050 Uiso 1 1 calc GR . . . .
C27 C 0.94682(14) 0.35834(8) 0.54079(8) 0.0226(3) Uani 1 1 d . . . . .
H27 H 0.979247 0.379853 0.495831 0.027 Uiso 1 1 calc R . . . .
C28 C 0.56204(17) 0.27914(11) 0.64423(11) 0.0440(4) Uani 1 1 d . . . . .
H28A H 0.600181 0.227394 0.642536 0.066 Uiso 1 1 calc GR . . . .
H28B H 0.462218 0.277177 0.623368 0.066 Uiso 1 1 calc GR . . . .
H28C H 0.585149 0.298150 0.702343 0.066 Uiso 1 1 calc GR . . . .
C29 C 0.72145(16) 0.51304(8) 0.51914(9) 0.0317(3) Uani 1 1 d . . . . .
H29A H 0.715058 0.492764 0.573964 0.048 Uiso 1 1 calc GR . . . .
H29B H 0.667693 0.560544 0.507000 0.048 Uiso 1 1 calc GR . . . .
H29C H 0.817483 0.524007 0.520315 0.048 Uiso 1 1 calc GR . . . .
C30 C 0.57052(15) 0.21308(8) 0.42022(10) 0.0295(3) Uani 1 1 d . . . . .
H30A H 0.562600 0.171259 0.379105 0.044 Uiso 1 1 calc GR . . . .
H30B H 0.479303 0.226419 0.427365 0.044 Uiso 1 1 calc GR . . . .
H30C H 0.628580 0.196375 0.474360 0.044 Uiso 1 1 calc GR . . . .
C31 C 0.88785(18) 0.10819(9) 0.36373(11) 0.0416(4) Uani 1 1 d . . . . .
H31A H 0.817323 0.133305 0.320010 0.062 Uiso 1 1 calc GR . . . .
H31B H 0.845658 0.067835 0.390941 0.062 Uiso 1 1 calc GR . . . .
H31C H 0.957141 0.085232 0.338133 0.062 Uiso 1 1 calc GR . . . .

loop_
_atom_site_aniso_label
_atom_site_aniso_U_11
_atom_site_aniso_U_22
_atom_site_aniso_U_33
_atom_site_aniso_U_23
_atom_site_aniso_U_13
_atom_site_aniso_U_12
Al1 0.0154(2) 0.0176(2) 0.0239(2) 0.00037(15) 0.00312(15) 0.00010(14)
O1 0.0161(5) 0.0266(5) 0.0323(5) -0.0036(4) 0.0058(4) -0.0004(4)
O2 0.0210(5) 0.0200(5) 0.0268(5) -0.0011(4) 0.0019(4) 0.0033(4)
O3 0.0252(5) 0.0378(6) 0.0321(5) 0.0060(5) 0.0105(4) -0.0006(4)
N1 0.0194(5) 0.0213(6) 0.0211(5) 0.0012(4) 0.0039(4) -0.0007(4)
C1 0.0478(10) 0.0460(10) 0.0392(9) -0.0001(8) -0.0010(8) 0.0102(8)
C2 0.0247(7) 0.0286(8) 0.0477(9) 0.0075(7) 0.0090(6) 0.0031(6)
C3 0.0221(7) 0.0242(7) 0.0320(7) -0.0023(6) 0.0068(6) 0.0013(5)
C4 0.0167(6) 0.0220(7) 0.0260(7) -0.0073(5) 0.0053(5) 0.0000(5)
C5 0.0177(6) 0.0202(6) 0.0269(7) 0.0040(5) 0.0095(5) 0.0011(5)
C6 0.0189(6) 0.0225(7) 0.0267(7) 0.0049(5) 0.0065(5) -0.0020(5)
C7 0.0288(7) 0.0257(7) 0.0319(8) 0.0021(6) 0.0037(6) 0.0004(6)
C8 0.0373(9) 0.0370(9) 0.0303(8) 0.0008(7) -0.0028(7) -0.0029(7)
C9 0.0286(8) 0.0400(9) 0.0372(9) 0.0129(7) -0.0026(6) 0.0008(7)
C10 0.0374(9) 0.0359(9) 0.0409(9) 0.0083(7) 0.0099(7) 0.0076(7)
C11 0.0249(7) 0.0259(7) 0.0346(8) 0.0007(6) 0.0082(6) 0.0030(6)
C12 0.0218(7) 0.0227(7) 0.0251(7) -0.0055(5) 0.0057(5) 0.0007(5)
C13 0.0255(7) 0.0270(7) 0.0401(8) -0.0011(6) 0.0108(6) -0.0038(6)
C14 0.0170(7) 0.0343(8) 0.0385(8) -0.0057(6) 0.0070(6) -0.0017(6)
C15 0.0206(7) 0.0279(7) 0.0316(7) -0.0035(6) 0.0032(6) 0.0050(6)
C16 0.0718(13) 0.0338(9) 0.0460(10) -0.0003(8) 0.0070(9) 0.0213(9)
C17 0.0294(8) 0.0316(8) 0.0411(9) 0.0101(7) 0.0062(7) 0.0087(6)
C18 0.0285(7) 0.0265(7) 0.0306(7) 0.0044(6) 0.0071(6) 0.0049(6)
C19 0.0253(7) 0.0180(6) 0.0303(7) 0.0027(5) 0.0042(6) 0.0019(5)
C20 0.0223(7) 0.0209(7) 0.0257(7) 0.0001(5) 0.0080(5) -0.0029(5)
C21 0.0256(7) 0.0181(6) 0.0202(6) -0.0015(5) 0.0029(5) -0.0006(5)
C22 0.0230(7) 0.0239(7) 0.0270(7) -0.0017(5) 0.0070(5) -0.0015(5)
C23 0.0367(8) 0.0307(8) 0.0229(7) 0.0055(6) 0.0077(6) -0.0002(6)
C24 0.0313(8) 0.0285(8) 0.0246(7) 0.0035(6) -0.0001(6) 0.0015(6)
C25 0.0248(7) 0.0227(7) 0.0263(7) -0.0033(5) 0.0020(5) 0.0004(5)
C26 0.0249(8) 0.0393(9) 0.0342(8) -0.0013(7) 0.0025(6) 0.0019(6)
C27 0.0242(7) 0.0217(7) 0.0218(7) -0.0016(5) 0.0054(5) -0.0030(5)
C28 0.0349(9) 0.0539(11) 0.0480(10) 0.0113(8) 0.0192(8) -0.0067(8)
C29 0.0387(8) 0.0240(7) 0.0300(8) -0.0031(6) 0.0033(6) -0.0001(6)
C30 0.0257(7) 0.0258(7) 0.0360(8) 0.0035(6) 0.0057(6) -0.0032(6)
C31 0.0450(10) 0.0270(8) 0.0506(10) -0.0013(7) 0.0073(8) -0.0067(7)

loop_
_atom_type_symbol
_atom_type_description
_atom_type_scat_dispersion_real
_atom_type_scat_dispersion_imag
_atom_type_scat_source
C C 0.0033 0.0016 'International Tables Vol C Tables 4.2.6.8 and 6.1.1.4'
H H 0.0000 0.0000 'International Tables Vol C Tables 4.2.6.8 and 6.1.1.4'
Al Al 0.0645 0.0514 'International Tables Vol C Tables 4.2.6.8 and 6.1.1.4'
N N 0.0061 0.0033 'International Tables Vol C Tables 4.2.6.8 and 6.1.1.4'
O O 0.0106 0.0060 'International Tables Vol C Tables 4.2.6.8 and 6.1.1.4'

loop_
_geom_angle_atom_site_label_1
_geom_angle_atom_site_label_2
_geom_angle_atom_site_label_3
_geom_angle
_geom_angle_site_symmetry_1
_geom_angle_site_symmetry_3
_geom_angle_publ_flag
O1 Al1 O2 109.23(5) . . ?
O1 Al1 N1 109.41(5) . . ?
O1 Al1 C30 113.07(6) . . ?
O2 Al1 N1 95.58(5) . . ?
O2 Al1 C30 112.55(6) . . ?
N1 Al1 C30 115.62(6) . . ?
C4 O1 Al1 143.99(9) . . ?
C5 O2 Al1 128.54(9) . . ?
C22 O3 C28 116.16(12) . . ?
C20 N1 Al1 124.94(9) . . ?
C20 N1 C21 120.77(11) . . ?
C21 N1 Al1 114.28(8) . . ?
H1A C1 H1B 109.5 . . ?
H1A C1 H1C 109.5 . . ?
H1B C1 H1C 109.5 . . ?
C2 C1 H1A 109.5 . . ?
C2 C1 H1B 109.5 . . ?
C2 C1 H1C 109.5 . . ?
C1 C2 H2 108.2 . . ?
C3 C2 C1 111.67(13) . . ?
C3 C2 H2 108.2 . . ?
C3 C2 C16 110.83(13) . . ?
C16 C2 C1 109.76(14) . . ?
C16 C2 H2 108.2 . . ?
C4 C3 C2 121.41(12) . . ?
C13 C3 C2 120.29(13) . . ?
C13 C3 C4 118.29(13) . . ?
O1 C4 C3 120.01(12) . . ?
O1 C4 C12 118.73(12) . . ?
C3 C4 C12 121.26(12) . . ?
O2 C5 C6 114.32(11) . . ?
O2 C5 C19 123.13(12) . . ?
C19 C5 C6 122.55(12) . . ?
C7 C6 C5 119.39(12) . . ?
C7 C6 C18 118.70(13) . . ?
C18 C6 C5 121.91(12) . . ?
C6 C7 H7 119.7 . . ?
C8 C7 C6 120.57(14) . . ?
C8 C7 H7 119.7 . . ?
C7 C8 H8 119.9 . . ?
C9 C8 C7 120.12(15) . . ?
C9 C8 H8 119.9 . . ?
C8 C9 H9 120.1 . . ?
C17 C9 C8 119.82(14) . . ?
C17 C9 H9 120.1 . . ?
H10A C10 H10B 109.5 . . ?
H10A C10 H10C 109.5 . . ?
H10B C10 H10C 109.5 . . ?
C11 C10 H10A 109.5 . . ?
C11 C10 H10B 109.5 . . ?
C11 C10 H10C 109.5 . . ?
C10 C11 H11 107.1 . . ?
C10 C11 C31 110.35(13) . . ?
C12 C11 C10 114.19(12) . . ?
C12 C11 H11 107.1 . . ?
C12 C11 C31 110.64(12) . . ?
C31 C11 H11 107.1 . . ?
C4 C12 C11 119.35(12) . . ?
C15 C12 C4 117.98(13) . . ?
C15 C12 C11 122.66(12) . . ?
C3 C13 H13 119.3 . . ?
C14 C13 C3 121.45(14) . . ?
C14 C13 H13 119.3 . . ?
C13 C14 H14 120.2 . . ?
C13 C14 C15 119.60(13) . . ?
C15 C14 H14 120.2 . . ?
C12 C15 H15 119.3 . . ?
C14 C15 C12 121.42(13) . . ?
C14 C15 H15 119.3 . . ?
C2 C16 H16A 109.5 . . ?
C2 C16 H16B 109.5 . . ?
C2 C16 H16C 109.5 . . ?
H16A C16 H16B 109.5 . . ?
H16A C16 H16C 109.5 . . ?
H16B C16 H16C 109.5 . . ?
C9 C17 H17 119.8 . . ?
C9 C17 C18 120.35(14) . . ?
C18 C17 H17 119.8 . . ?
C6 C18 H18 119.8 . . ?
C17 C18 C6 120.44(14) . . ?
C17 C18 H18 119.8 . . ?
C5 C19 H19 117.1 . . ?
C5 C19 C20 125.79(13) . . ?
C20 C19 H19 117.1 . . ?
N1 C20 C19 121.83(12) . . ?
N1 C20 C29 120.28(12) . . ?
C19 C20 C29 117.88(12) . . ?
C22 C21 N1 118.73(12) . . ?
C27 C21 N1 120.40(12) . . ?
C27 C21 C22 120.46(12) . . ?
O3 C22 C21 115.73(12) . . ?
O3 C22 C23 125.06(13) . . ?
C23 C22 C21 119.20(13) . . ?
C22 C23 H23 120.2 . . ?
C22 C23 C24 119.57(13) . . ?
C24 C23 H23 120.2 . . ?
C23 C24 H24 118.9 . . ?
C25 C24 C23 122.24(13) . . ?
C25 C24 H24 118.9 . . ?
C24 C25 C26 120.88(13) . . ?
C24 C25 C27 117.83(13) . . ?
C27 C25 C26 121.28(13) . . ?
C25 C26 H26A 109.5 . . ?
C25 C26 H26B 109.5 . . ?
C25 C26 H26C 109.5 . . ?
H26A C26 H26B 109.5 . . ?
H26A C26 H26C 109.5 . . ?
H26B C26 H26C 109.5 . . ?
C21 C27 C25 120.68(12) . . ?
C21 C27 H27 119.7 . . ?
C25 C27 H27 119.7 . . ?
O3 C28 H28A 109.5 . . ?
O3 C28 H28B 109.5 . . ?
O3 C28 H28C 109.5 . . ?
H28A C28 H28B 109.5 . . ?
H28A C28 H28C 109.5 . . ?
H28B C28 H28C 109.5 . . ?
C20 C29 H29A 109.5 . . ?
C20 C29 H29B 109.5 . . ?
C20 C29 H29C 109.5 . . ?
H29A C29 H29B 109.5 . . ?
H29A C29 H29C 109.5 . . ?
H29B C29 H29C 109.5 . . ?
Al1 C30 H30A 109.5 . . ?
Al1 C30 H30B 109.5 . . ?
Al1 C30 H30C 109.5 . . ?
H30A C30 H30B 109.5 . . ?
H30A C30 H30C 109.5 . . ?
H30B C30 H30C 109.5 . . ?
C11 C31 H31A 109.5 . . ?
C11 C31 H31B 109.5 . . ?
C11 C31 H31C 109.5 . . ?
H31A C31 H31B 109.5 . . ?
H31A C31 H31C 109.5 . . ?
H31B C31 H31C 109.5 . . ?

loop_
_geom_bond_atom_site_label_1
_geom_bond_atom_site_label_2
_geom_bond_distance
_geom_bond_site_symmetry_2
_geom_bond_publ_flag
Al1 O1 1.7185(10) . ?
Al1 O2 1.7834(9) . ?
Al1 N1 1.9086(11) . ?
Al1 C30 1.9488(15) . ?
O1 C4 1.3560(15) . ?
O2 C5 1.3099(16) . ?
O3 C22 1.3689(17) . ?
O3 C28 1.4383(19) . ?
N1 C20 1.3164(18) . ?
N1 C21 1.4462(16) . ?
C1 H1A 0.9800 . ?
C1 H1B 0.9800 . ?
C1 H1C 0.9800 . ?
C1 C2 1.537(2) . ?
C2 H2 1.0000 . ?
C2 C3 1.518(2) . ?
C2 C16 1.526(2) . ?
C3 C4 1.402(2) . ?
C3 C13 1.395(2) . ?
C4 C12 1.4107(19) . ?
C5 C6 1.4880(18) . ?
C5 C19 1.3717(19) . ?
C6 C7 1.390(2) . ?
C6 C18 1.397(2) . ?
C7 H7 0.9500 . ?
C7 C8 1.389(2) . ?
C8 H8 0.9500 . ?
C8 C9 1.385(2) . ?
C9 H9 0.9500 . ?
C9 C17 1.379(2) . ?
C10 H10A 0.9800 . ?
C10 H10B 0.9800 . ?
C10 H10C 0.9800 . ?
C10 C11 1.524(2) . ?
C11 H11 1.0000 . ?
C11 C12 1.517(2) . ?
C11 C31 1.526(2) . ?
C12 C15 1.3939(19) . ?
C13 H13 0.9500 . ?
C13 C14 1.379(2) . ?
C14 H14 0.9500 . ?
C14 C15 1.388(2) . ?
C15 H15 0.9500 . ?
C16 H16A 0.9800 . ?
C16 H16B 0.9800 . ?
C16 H16C 0.9800 . ?
C17 H17 0.9500 . ?
C17 C18 1.386(2) . ?
C18 H18 0.9500 . ?
C19 H19 0.9500 . ?
C19 C20 1.4240(19) . ?
C20 C29 1.5007(19) . ?
C21 C22 1.3956(19) . ?
C21 C27 1.3896(19) . ?
C22 C23 1.385(2) . ?
C23 H23 0.9500 . ?
C23 C24 1.388(2) . ?
C24 H24 0.9500 . ?
C24 C25 1.383(2) . ?
C25 C26 1.505(2) . ?
C25 C27 1.3964(19) . ?
C26 H26A 0.9800 . ?
C26 H26B 0.9800 . ?
C26 H26C 0.9800 . ?
C27 H27 0.9500 . ?
C28 H28A 0.9800 . ?
C28 H28B 0.9800 . ?
C28 H28C 0.9800 . ?
C29 H29A 0.9800 . ?
C29 H29B 0.9800 . ?
C29 H29C 0.9800 . ?
C30 H30A 0.9800 . ?
C30 H30B 0.9800 . ?
C30 H30C 0.9800 . ?
C31 H31A 0.9800 . ?
C31 H31B 0.9800 . ?
C31 H31C 0.9800 . ?

loop_
_geom_torsion_atom_site_label_1
_geom_torsion_atom_site_label_2
_geom_torsion_atom_site_label_3
_geom_torsion_atom_site_label_4
_geom_torsion
_geom_torsion_site_symmetry_1
_geom_torsion_site_symmetry_2
_geom_torsion_site_symmetry_3
_geom_torsion_site_symmetry_4
_geom_torsion_publ_flag
Al1 O1 C4 C3 -90.30(18) . . . . ?
Al1 O1 C4 C12 90.07(18) . . . . ?
Al1 O2 C5 C6 178.82(8) . . . . ?
Al1 O2 C5 C19 -1.72(19) . . . . ?
Al1 N1 C20 C19 1.04(18) . . . . ?
Al1 N1 C20 C29 -178.80(10) . . . . ?
Al1 N1 C21 C22 -85.52(13) . . . . ?
Al1 N1 C21 C27 87.12(13) . . . . ?
O1 Al1 O2 C5 -108.81(11) . . . . ?
O1 C4 C12 C11 0.08(18) . . . . ?
O1 C4 C12 C15 179.61(12) . . . . ?
O2 Al1 O1 C4 116.68(15) . . . . ?
O2 C5 C6 C7 -19.84(17) . . . . ?
O2 C5 C6 C18 159.41(12) . . . . ?
O2 C5 C19 C20 -2.5(2) . . . . ?
O3 C22 C23 C24 -179.20(13) . . . . ?
N1 Al1 O1 C4 13.26(17) . . . . ?
N1 Al1 O2 C5 4.00(11) . . . . ?
N1 C21 C22 O3 -7.81(18) . . . . ?
N1 C21 C22 C23 172.47(12) . . . . ?
N1 C21 C27 C25 -172.98(12) . . . . ?
C1 C2 C3 C4 -120.87(15) . . . . ?
C1 C2 C3 C13 60.36(19) . . . . ?
C2 C3 C4 O1 1.5(2) . . . . ?
C2 C3 C4 C12 -178.92(13) . . . . ?
C2 C3 C13 C14 178.97(14) . . . . ?
C3 C4 C12 C11 -179.54(12) . . . . ?
C3 C4 C12 C15 -0.01(19) . . . . ?
C3 C13 C14 C15 0.0(2) . . . . ?
C4 C3 C13 C14 0.2(2) . . . . ?
C4 C12 C15 C14 0.1(2) . . . . ?
C5 C6 C7 C8 179.97(13) . . . . ?
C5 C6 C18 C17 -179.24(13) . . . . ?
C5 C19 C20 N1 2.7(2) . . . . ?
C5 C19 C20 C29 -177.47(13) . . . . ?
C6 C5 C19 C20 176.93(12) . . . . ?
C6 C7 C8 C9 -0.8(2) . . . . ?
C7 C6 C18 C17 0.0(2) . . . . ?
C7 C8 C9 C17 0.3(2) . . . . ?
C8 C9 C17 C18 0.4(2) . . . . ?
C9 C17 C18 C6 -0.6(2) . . . . ?
C10 C11 C12 C4 -160.67(13) . . . . ?
C10 C11 C12 C15 19.83(19) . . . . ?
C11 C12 C15 C14 179.64(13) . . . . ?
C13 C3 C4 O1 -179.74(12) . . . . ?
C13 C3 C4 C12 -0.1(2) . . . . ?
C13 C14 C15 C12 -0.1(2) . . . . ?
C16 C2 C3 C4 116.42(16) . . . . ?
C16 C2 C3 C13 -62.35(19) . . . . ?
C18 C6 C7 C8 0.7(2) . . . . ?
C19 C5 C6 C7 160.70(13) . . . . ?
C19 C5 C6 C18 -20.1(2) . . . . ?
C20 N1 C21 C22 93.27(15) . . . . ?
C20 N1 C21 C27 -94.09(15) . . . . ?
C21 N1 C20 C19 -177.62(12) . . . . ?
C21 N1 C20 C29 2.54(19) . . . . ?
C21 C22 C23 C24 0.5(2) . . . . ?
C22 C21 C27 C25 -0.5(2) . . . . ?
C22 C23 C24 C25 -0.2(2) . . . . ?
C23 C24 C25 C26 -179.50(14) . . . . ?
C23 C24 C25 C27 -0.4(2) . . . . ?
C24 C25 C27 C21 0.7(2) . . . . ?
C26 C25 C27 C21 179.83(13) . . . . ?
C27 C21 C22 O3 179.56(12) . . . . ?
C27 C21 C22 C23 -0.2(2) . . . . ?
C28 O3 C22 C21 162.47(13) . . . . ?
C28 O3 C22 C23 -17.8(2) . . . . ?
C30 Al1 O1 C4 -117.15(16) . . . . ?
C30 Al1 O2 C5 124.73(11) . . . . ?
C31 C11 C12 C4 74.12(16) . . . . ?
C31 C11 C12 C15 -105.38(16) . . . . ?
